data_7044082
loop_
_publ_author_name
'Huang, Peng'
'Wang, Xinlong'
'He, De-Qing'
'Wu, Hai-Yang'
'Qin, Chao'
'Du, Meng'
'Lai, chao'
'Su, Zhong-Min'

_publ_section_title
;
 Two nanoscale Nb containing polyoxometalates based on the {P2W15Nb3O62}
 clusters and Chromium Cations
;
_journal_name_full 'Dalton Trans.'
_journal_paper_doi 10.1039/C7DT02737K
_journal_year 2017
_chemical_formula_moiety '0.25(Cr12 Cs20 K16 Nb24 O588 P16 W120), 5(O)'
_chemical_formula_sum 'Cr3 Cs5 K4 Nb6 O196 P4 W30'
_chemical_formula_weight 10309.79
_chemical_name_systematic
;
 ?
;
_space_group_crystal_system monoclinic
_space_group_IT_number 15
_space_group_name_Hall '-C 2yc'
_space_group_name_H-M_alt 'C 1 2/c 1'
_symmetry_space_group_name_Hall '-C 2yc'
_symmetry_space_group_name_H-M 'C 1 2/c 1'
_audit_creation_date 2017-08-14
_audit_creation_method
;
Olex2 1.2
(compiled 2017.08.10 svn.r3458 for OlexSys, GUI svn.r5375)
;
_audit_update_record
;
2017-08-25 deposited with the CCDC.
2017-09-01 downloaded from the CCDC.
;
_cell_angle_alpha 90
_cell_angle_beta 113.632(5)
_cell_angle_gamma 90
_cell_formula_units_Z 4
_cell_length_a 40.856(5)
_cell_length_b 23.354(5)
_cell_length_c 21.811(5)
_cell_measurement_reflns_used 5262
_cell_measurement_temperature 293(2)
_cell_measurement_theta_max 25.127
_cell_measurement_theta_min 1.628
_cell_volume 19066(6)
_computing_cell_refinement 'SAINT+ Ver. 2016.5-0 (Bruker-AXS, 2016)'
_computing_data_collection 'APEX3 Ver. 2016.5-0 (Bruker-AXS, 2016)'
_computing_data_reduction 'SAINT+ Ver. 2016.5-0 (Bruker-AXS, 2016)'
_computing_molecular_graphics 'Olex2 (Dolomanov et al., 2009)'
_computing_publication_material 'Olex2 (Dolomanov et al., 2009)'
_computing_structure_refinement 'ShelXL (Sheldrick, 2015)'
_computing_structure_solution 'XT (Sheldrick, 2015a)'
_diffrn_ambient_temperature 298.15
_diffrn_detector 'charge-coupled device (CCD) area detector'
_diffrn_detector_area_resol_mean 7.9
_diffrn_detector_type 'Bruker APEX II'
_diffrn_measured_fraction_theta_full 0.997
_diffrn_measured_fraction_theta_max 0.997
_diffrn_measurement_device 'three-circle diffractometer'
_diffrn_measurement_device_type 'Bruker APEX II Quazar'
_diffrn_measurement_method '0.5\% \w and 0.5\% \f scans'
_diffrn_radiation_collimation 'focusing mirrors'
_diffrn_radiation_detector 'Bruker APEX II'
_diffrn_radiation_monochromator 'mirror optics'
_diffrn_radiation_probe x-ray
_diffrn_radiation_type MoK\a
_diffrn_radiation_wavelength 0.71069
_diffrn_reflns_av_R_equivalents 0.0924
_diffrn_reflns_av_unetI/netI 0.0929
_diffrn_reflns_Laue_measured_fraction_full 0.997
_diffrn_reflns_Laue_measured_fraction_max 0.997
_diffrn_reflns_limit_h_max 48
_diffrn_reflns_limit_h_min -46
_diffrn_reflns_limit_k_max 27
_diffrn_reflns_limit_k_min -24
_diffrn_reflns_limit_l_max 25
_diffrn_reflns_limit_l_min -25
_diffrn_reflns_number 54424
_diffrn_reflns_point_group_measured_fraction_full 0.997
_diffrn_reflns_point_group_measured_fraction_max 0.997
_diffrn_reflns_theta_full 24.999
_diffrn_reflns_theta_max 24.999
_diffrn_reflns_theta_min 1.593
_diffrn_source 'microfocus sealed X-ray tube'
_diffrn_source_type 'Incoatec I\ms'
_exptl_absorpt_coefficient_mu 19.705
_exptl_absorpt_correction_T_max 0.87
_exptl_absorpt_correction_T_min 0.86
_exptl_absorpt_correction_type multi-scan
_exptl_absorpt_process_details 'SADABS-2016/2 (Krause et al., 2015) was used for absorption correction.'
_exptl_crystal_colour green
_exptl_crystal_colour_primary green
_exptl_crystal_density_diffrn 3.592
_exptl_crystal_density_method 'not measured'
_exptl_crystal_description block
_exptl_crystal_F_000 18068
_exptl_crystal_size_max 0.24
_exptl_crystal_size_mid 0.22
_exptl_crystal_size_min 0.2
_refine_diff_density_max 3.506
_refine_diff_density_min -2.836
_refine_diff_density_rms 0.372
_refine_ls_extinction_method none
_refine_ls_goodness_of_fit_ref 1.003
_refine_ls_hydrogen_treatment undef
_refine_ls_matrix_type full
_refine_ls_number_parameters 939
_refine_ls_number_reflns 16706
_refine_ls_number_restraints 1836
_refine_ls_restrained_S_all 0.974
_refine_ls_R_factor_all 0.1220
_refine_ls_R_factor_gt 0.0548
_refine_ls_shift/su_max 0.000
_refine_ls_shift/su_mean 0.000
_refine_ls_structure_factor_coef Fsqd
_refine_ls_weighting_details 'w=1/[\s^2^(Fo^2^)+(0.0701P)^2^+847.2859P] where P=(Fo^2^+2Fc^2^)/3'
_refine_ls_weighting_scheme calc
_refine_ls_wR_factor_gt 0.1358
_refine_ls_wR_factor_ref 0.1755
_reflns_Friedel_coverage 0.000
_reflns_number_gt 8915
_reflns_number_total 16706
_reflns_threshold_expression 'I > 2\s(I)'
_cod_data_source_file c7dt02737k2.cif
_cod_data_source_block mm
_cod_database_code 7044082
_shelx_shelxl_version_number 2017/1
_shelx_space_group_comment
;
The symmetry employed for this shelxl refinement is uniquely defined
by the following loop, which should always be used as a source of
symmetry information in preference to the above space-group names.
They are only intended as comments.
;
_shelx_estimated_absorpt_t_max 0.110
_shelx_estimated_absorpt_t_min 0.088
_olex2_refinement_description
;
1. Uiso/Uaniso restraints and constraints
O1 \\sim O1W \\sim O2 \\sim O2W \\sim O3 \\sim O3W \\sim O4 \\sim O4W \\sim O5
\\sim O5W \\sim O6 \\sim O6W \\sim O7 \\sim O8 \\sim O8W \\sim O9 \\sim O9W
\\sim O10 \\sim O10W \\sim O11 \\sim O12 \\sim O13 \\sim O13W \\sim O14 \\sim
O14W \\sim O15 \\sim O16 \\sim O17 \\sim O18 \\sim O19 \\sim O20 \\sim O21
\\sim O22 \\sim O23 \\sim O24 \\sim O25 \\sim O26 \\sim O27 \\sim O28 \\sim O29
\\sim O30 \\sim O31 \\sim O32 \\sim O33 \\sim O34 \\sim O35 \\sim O36 \\sim O37
\\sim O38 \\sim O39 \\sim O40 \\sim O41 \\sim O42 \\sim O43 \\sim O44 \\sim O45
\\sim O46 \\sim O47 \\sim O48 \\sim O49 \\sim O50 \\sim O51 \\sim O52 \\sim O53
\\sim O54 \\sim O55 \\sim O56 \\sim O57 \\sim O58 \\sim O59 \\sim O60 \\sim O61
\\sim O62 \\sim O7W \\sim O11W \\sim O15W \\sim O12W: within 3.8A with sigma of
0.01 and sigma for terminal atoms of 0.03
Cs3B \\sim Cs3A: within 2A with sigma of 0.01 and sigma for terminal atoms of
0.02
Uanis(O8W) \\sim Ueq, Uanis(O14W) \\sim Ueq: with sigma of 0.01 and sigma for
terminal atoms of 0.004
Uanis(Cs1) \\sim Ueq, Uanis(K1) \\sim Ueq: with sigma of 0.005 and sigma for
terminal atoms of 0.002
Uanis(K2) \\sim Ueq: with sigma of 0.005 and sigma for terminal atoms of 0.002
Uanis(Cs3A) \\sim Ueq, Uanis(Cs3B) \\sim Ueq: with sigma of 0.005 and sigma for
terminal atoms of 0.002
2. Others
 Fixed Sof: O13W(0.5) Cs3B(0.25) Cs3A(0.25)
;
_olex2_submission_special_instructions 'No special instructions were received'

loop_
_space_group_symop_operation_xyz
'x, y, z'
'-x, y, -z+1/2'
'x+1/2, y+1/2, z'
'-x+1/2, y+1/2, -z+1/2'
'-x, -y, -z'
'x, -y, z-1/2'
'-x+1/2, -y+1/2, -z'
'x+1/2, -y+1/2, z-1/2'

loop_
_atom_site_label
_atom_site_type_symbol
_atom_site_fract_x
_atom_site_fract_y
_atom_site_fract_z
_atom_site_U_iso_or_equiv
_atom_site_adp_type
_atom_site_occupancy
_atom_site_site_symmetry_order
_atom_site_calc_flag
_atom_site_refinement_flags_posn
_atom_site_refinement_flags_adp
_atom_site_refinement_flags_occupancy
_atom_site_disorder_assembly
_atom_site_disorder_group
W1 W 0.08678(2) 0.13476(4) 0.05028(5) 0.0312(2) Uani 1 1 d . . . . .
W2 W 0.17801(2) 0.13305(4) 0.39966(5) 0.0302(2) Uani 1 1 d . . . . .
W3 W 0.19645(3) 0.01054(4) 0.11566(5) 0.0328(3) Uani 1 1 d . . . . .
W4 W 0.17503(3) 0.13532(4) 0.03274(5) 0.0332(3) Uani 1 1 d . . . . .
W5 W 0.10809(2) 0.00931(4) 0.13296(5) 0.0304(2) Uani 1 1 d . . . . .
W6 W 0.29177(3) 0.05426(5) 0.19201(6) 0.0393(3) Uani 1 1 d . . . . .
W7 W 0.11059(3) 0.26914(4) 0.14248(5) 0.0319(2) Uani 1 1 d . . . . .
W8 W 0.15576(2) 0.00837(4) 0.31422(5) 0.0299(2) Uani 1 1 d . . . . .
W9 W 0.15450(3) 0.26884(4) 0.31068(5) 0.0315(2) Uani 1 1 d . . . . .
W10 W 0.24488(2) 0.00835(4) 0.29930(5) 0.0335(3) Uani 1 1 d . . . . .
W11 W 0.26981(3) 0.18093(5) 0.10878(6) 0.0403(3) Uani 1 1 d . . . . .
W12 W 0.19923(3) 0.27080(4) 0.12660(5) 0.0347(3) Uani 1 1 d . . . . .
W13 W 0.31409(3) 0.17965(5) 0.27832(6) 0.0431(3) Uani 1 1 d . . . . .
W14 W 0.24310(3) 0.26972(4) 0.29375(6) 0.0370(3) Uani 1 1 d . . . . .
W15 W 0.26660(2) 0.13226(5) 0.38369(5) 0.0355(3) Uani 1 1 d . . . . .
Cs1 Cs 0.22478(6) -0.14143(9) 0.40087(13) 0.0804(7) Uani 1 1 d . U . . .
Cs2 Cs 0.23040(5) 0.40040(8) 0.41963(10) 0.0549(5) Uani 1 1 d . . . . .
Nb1 Nb 0.03793(5) 0.17912(9) 0.15662(11) 0.0291(5) Uani 1 1 d . . . . .
Nb2 Nb 0.05956(5) 0.05366(9) 0.23975(11) 0.0279(5) Uani 1 1 d . . . . .
Nb3 Nb 0.08190(5) 0.17820(9) 0.32506(11) 0.0282(5) Uani 1 1 d . . . . .
Cr1 Cr 0.000000 -0.0612(2) 0.250000 0.0447(16) Uani 1 2 d S T P . .
Cr2 Cr -0.05055(10) 0.23984(19) 0.0529(2) 0.0443(11) Uani 1 1 d . . . . .
K1 K 0.33300(19) -0.0862(3) 0.3157(4) 0.0675(19) Uani 1 1 d . U . . .
K2 K 0.14976(18) -0.1585(3) 0.0727(4) 0.070(2) Uani 1 1 d . U . . .
P1 P 0.12935(13) 0.1372(2) 0.2257(3) 0.0171(12) Uani 1 1 d . . . . .
P2 P 0.22392(14) 0.1379(2) 0.2079(3) 0.0220(13) Uani 1 1 d . . . . .
O1 O 0.1496(4) 0.0132(7) 0.1090(8) 0.038(2) Uani 1 1 d . U . . .
O1W O -0.0385(6) 0.3103(9) 0.1059(11) 0.076(6) Uani 1 1 d . U . . .
O2 O 0.2727(4) 0.0525(7) 0.3757(8) 0.044(2) Uani 1 1 d . U . . .
O2W O -0.0982(5) 0.2715(9) -0.0053(10) 0.071(5) Uani 1 1 d . U . . .
O3 O 0.2247(4) 0.1194(7) 0.3976(8) 0.0402(19) Uani 1 1 d . U . . .
O3W O -0.0646(5) 0.1689(9) -0.0040(10) 0.065(4) Uani 1 1 d . U . . .
O4 O 0.2132(4) 0.2012(7) 0.2107(8) 0.0345(19) Uani 1 1 d . U . . .
O4W O -0.0316(6) 0.2761(10) -0.0101(11) 0.079(5) Uani 1 1 d . U . . .
O5 O 0.2135(4) -0.0043(7) 0.2082(8) 0.038(2) Uani 1 1 d . U . . .
O5W O -0.0255(5) -0.0637(8) 0.1501(10) 0.063(4) Uani 1 1 d . U . . .
O6 O 0.1587(4) 0.2803(7) 0.1451(8) 0.036(2) Uani 1 1 d . U . . .
O6W O -0.0330(6) -0.1234(8) 0.2544(12) 0.080(6) Uani 1 1 d . U . . .
O7 O 0.2806(4) 0.0274(7) 0.2629(8) 0.042(2) Uani 1 1 d . U . . .
O8 O 0.2520(4) 0.2093(7) 0.3528(8) 0.041(2) Uani 1 1 d . U . . .
O8W O 0.3859(6) -0.0663(10) 0.2650(12) 0.090(7) Uani 1 1 d . U . . .
O9 O 0.2430(4) 0.2407(7) 0.1227(8) 0.0375(19) Uani 1 1 d . U . . .
O9W O 0.2398(4) -0.0185(7) 0.4827(9) 0.048(3) Uani 1 1 d . U . . .
O10 O 0.1963(4) 0.1079(7) 0.1461(8) 0.0353(19) Uani 1 1 d . U . . .
O10W O 0.3582(6) -0.0773(9) 0.4365(13) 0.088(6) Uani 1 1 d . U . . .
O11 O 0.1934(4) 0.3264(7) 0.0737(8) 0.041(3) Uani 1 1 d . U . . .
O12 O 0.3191(4) 0.0033(7) 0.1835(9) 0.044(3) Uani 1 1 d . U . . .
O13 O 0.1837(4) 0.0542(7) 0.0353(8) 0.038(2) Uani 1 1 d . U . . .
O13W O 0.0412(9) -0.0608(15) -0.0738(18) 0.053(5) Uani 0.5 1 d . U . . .
O14 O 0.2282(4) 0.3086(7) 0.2081(8) 0.040(2) Uani 1 1 d . U . . .
O14W O 0.1617(8) -0.2593(13) 0.0006(15) 0.127(10) Uani 1 1 d . U . . .
O15 O 0.1577(4) -0.0595(7) 0.3447(8) 0.041(3) Uani 1 1 d . U . . .
O16 O 0.2832(4) 0.2081(7) 0.0495(8) 0.042(3) Uani 1 1 d . U . . .
O17 O 0.2600(4) -0.0594(7) 0.3279(9) 0.046(3) Uani 1 1 d . U . . .
O18 O 0.0742(4) 0.0260(7) 0.1687(8) 0.038(2) Uani 1 1 d . U . . .
O19 O 0.1130(4) 0.2420(7) 0.3145(8) 0.036(2) Uani 1 1 d . U . . .
O20 O 0.0612(4) 0.1030(7) 0.3127(8) 0.035(2) Uani 1 1 d . U . . .
O21 O 0.2303(4) 0.1065(7) 0.2738(8) 0.0370(19) Uani 1 1 d . U . . .
O22 O 0.1225(4) 0.1056(6) 0.1611(8) 0.0337(19) Uani 1 1 d . U . . .
O23 O 0.1397(4) 0.1999(7) 0.2236(8) 0.0345(19) Uani 1 1 d . U . . .
O24 O 0.1567(4) 0.1068(7) 0.2859(8) 0.0344(19) Uani 1 1 d . U . . .
O25 O 0.2891(4) 0.1038(7) 0.1239(8) 0.043(2) Uani 1 1 d . U . . .
O26 O 0.3560(4) 0.2055(8) 0.3249(10) 0.057(5) Uani 1 1 d . U . . .
O27 O 0.1767(4) 0.2097(7) 0.0662(8) 0.037(2) Uani 1 1 d . U . . .
O28 O 0.0536(4) 0.1459(7) 0.0879(8) 0.037(2) Uani 1 1 d . U . . .
O29 O 0.0607(4) 0.1456(7) -0.0294(8) 0.043(4) Uani 1 1 d . U . . .
O30 O 0.1287(4) 0.3071(7) 0.2268(8) 0.036(2) Uani 1 1 d . U . . .
O31 O 0.1965(4) -0.0556(7) 0.0824(8) 0.042(3) Uani 1 1 d . U . . .
O32 O 0.2608(4) 0.1379(7) 0.2011(8) 0.0388(19) Uani 1 1 d . U . . .
O33 O 0.2465(4) 0.0281(7) 0.1339(8) 0.038(2) Uani 1 1 d . U . . .
O34 O 0.0436(4) 0.2059(7) 0.2448(8) 0.035(2) Uani 1 1 d . U . . .
O35 O 0.0709(4) 0.2426(7) 0.1546(8) 0.035(2) Uani 1 1 d . U . . .
O36 O 0.0260(4) 0.1036(7) 0.1746(8) 0.036(2) Uani 1 1 d . U . . .
O37 O 0.3007(4) 0.1425(7) 0.3427(9) 0.044(2) Uani 1 1 d . U . . .
O38 O 0.0836(4) 0.0539(7) 0.0536(8) 0.038(2) Uani 1 1 d . U . . .
O39 O 0.1795(4) 0.2070(7) 0.3661(8) 0.0379(19) Uani 1 1 d . U . . .
O40 O 0.2845(4) 0.2407(7) 0.2816(8) 0.040(2) Uani 1 1 d . U . . .
O41 O -0.0055(4) 0.2081(7) 0.1022(8) 0.042(3) Uani 1 1 d . U . . .
O42 O 0.1051(4) 0.2084(7) 0.0800(8) 0.036(2) Uani 1 1 d . U . . .
O43 O 0.2256(4) 0.1461(7) 0.0561(8) 0.039(2) Uani 1 1 d . U . . .
O44 O 0.0924(4) 0.3277(7) 0.0925(9) 0.046(4) Uani 1 1 d . U . . .
O45 O 0.1416(4) -0.0049(7) 0.2204(8) 0.036(2) Uani 1 1 d . U . . .
O46 O 0.0331(4) -0.0054(7) 0.2459(8) 0.040(3) Uani 1 1 d . U . . .
O47 O 0.1728(4) 0.0503(7) 0.3966(8) 0.038(2) Uani 1 1 d . U . . .
O48 O 0.0957(4) -0.0585(7) 0.1029(8) 0.041(3) Uani 1 1 d . U . . .
O49 O 0.1303(4) 0.1426(7) 0.3800(8) 0.036(2) Uani 1 1 d . U . . .
O50 O 0.3252(4) 0.1042(7) 0.2555(9) 0.047(2) Uani 1 1 d . U . . .
O51 O 0.1087(4) 0.0245(7) 0.2978(8) 0.036(2) Uani 1 1 d . U . . .
O52 O 0.3070(4) 0.2048(7) 0.1918(9) 0.046(2) Uani 1 1 d . U . . .
O53 O 0.0701(4) 0.2072(7) 0.3899(8) 0.038(3) Uani 1 1 d . U . . .
O54 O 0.2055(4) 0.0092(7) 0.3215(8) 0.039(2) Uani 1 1 d . U . . .
O55 O 0.2650(4) 0.3242(7) 0.3455(8) 0.044(3) Uani 1 1 d . U . . .
O56 O 0.1622(4) 0.3259(7) 0.3637(8) 0.042(3) Uani 1 1 d . U . . .
O57 O 0.1980(4) 0.2804(7) 0.2934(8) 0.037(2) Uani 1 1 d . U . . .
O58 O 0.0923(4) 0.1370(6) 0.2343(8) 0.0333(19) Uani 1 1 d . U . . .
O59 O 0.1317(4) 0.1225(7) 0.0371(8) 0.037(2) Uani 1 1 d . U . . .
O60 O 0.1943(4) 0.1431(7) 0.4824(8) 0.042(3) Uani 1 1 d . U . . .
O61 O 0.2974(4) 0.1421(7) 0.4653(9) 0.045(3) Uani 1 1 d . U . . .
O62 O 0.1606(4) 0.1483(7) -0.0517(8) 0.040(3) Uani 1 1 d . U . . .
Cs3B Cs 0.1127(2) -0.0459(4) -0.0378(4) 0.048(2) Uani 0.25 1 d . U . A 1
Cs3A Cs 0.1106(3) -0.0168(4) -0.0516(5) 0.059(2) Uani 0.25 1 d . U . A 2
O7W O 0.3169(4) 0.9517(8) 0.5002(10) 0.064(6) Uani 1 1 d . U . . .
O11W O 0.3534(5) 0.0446(9) 0.3947(10) 0.070(3) Uani 1 1 d . U . . .
O15W O 0.250000 0.250000 0.500000 0.054(3) Uani 1 2 d S TU P . .
O12W O 0.1789(6) -0.1239(9) 0.2083(11) 0.083(5) Uani 1 1 d . U . . .

loop_
_atom_site_aniso_label
_atom_site_aniso_U_11
_atom_site_aniso_U_22
_atom_site_aniso_U_33
_atom_site_aniso_U_23
_atom_site_aniso_U_13
_atom_site_aniso_U_12
W1 0.0245(5) 0.0401(6) 0.0332(6) -0.0019(5) 0.0158(4) -0.0011(4)
W2 0.0227(5) 0.0400(6) 0.0327(6) -0.0020(5) 0.0160(4) -0.0011(4)
W3 0.0295(5) 0.0314(6) 0.0477(6) -0.0101(5) 0.0260(5) -0.0031(4)
W4 0.0317(6) 0.0397(6) 0.0386(6) -0.0044(5) 0.0251(5) -0.0021(5)
W5 0.0261(5) 0.0293(6) 0.0429(6) -0.0093(5) 0.0215(5) -0.0069(4)
W6 0.0270(5) 0.0448(7) 0.0580(7) -0.0036(6) 0.0293(5) 0.0014(5)
W7 0.0281(5) 0.0288(6) 0.0469(6) 0.0040(5) 0.0236(5) -0.0002(4)
W8 0.0247(5) 0.0287(6) 0.0425(6) 0.0042(5) 0.0202(5) 0.0004(4)
W9 0.0300(5) 0.0291(6) 0.0449(6) -0.0096(5) 0.0248(5) -0.0074(4)
W10 0.0242(5) 0.0349(6) 0.0487(7) 0.0026(5) 0.0221(5) 0.0042(4)
W11 0.0328(6) 0.0457(7) 0.0577(7) -0.0009(6) 0.0340(5) -0.0039(5)
W12 0.0333(6) 0.0298(6) 0.0543(7) 0.0012(5) 0.0315(5) -0.0055(4)
W13 0.0244(6) 0.0544(7) 0.0594(7) -0.0096(6) 0.0261(6) -0.0098(5)
W14 0.0309(6) 0.0348(6) 0.0560(7) -0.0161(5) 0.0286(5) -0.0142(5)
W15 0.0204(5) 0.0500(7) 0.0396(6) -0.0066(5) 0.0157(5) -0.0047(5)
Cs1 0.0849(15) 0.0665(14) 0.1278(19) 0.0171(13) 0.0825(15) 0.0290(11)
Cs2 0.0442(10) 0.0522(11) 0.0743(13) -0.0098(10) 0.0300(10) -0.0108(8)
Nb1 0.0165(10) 0.0342(13) 0.0420(13) 0.0026(11) 0.0173(10) 0.0008(9)
Nb2 0.0205(11) 0.0302(12) 0.0411(13) -0.0028(10) 0.0208(10) -0.0064(9)
Nb3 0.0238(11) 0.0335(13) 0.0366(12) -0.0038(10) 0.0218(10) -0.0023(9)
Cr1 0.038(3) 0.028(3) 0.083(5) 0.000 0.040(3) 0.000
Cr2 0.033(2) 0.060(3) 0.049(3) 0.022(2) 0.027(2) 0.014(2)
K1 0.065(3) 0.052(3) 0.101(4) 0.018(3) 0.049(3) 0.019(3)
K2 0.048(3) 0.075(4) 0.098(4) -0.025(3) 0.043(3) -0.023(3)
P1 0.010(3) 0.022(3) 0.021(3) -0.005(2) 0.008(2) -0.001(2)
P2 0.016(3) 0.024(3) 0.028(3) -0.006(3) 0.012(3) -0.004(2)
O1 0.035(3) 0.040(4) 0.048(3) -0.005(3) 0.025(3) -0.001(3)
O1W 0.073(11) 0.068(12) 0.088(12) 0.006(10) 0.033(10) 0.004(10)
O2 0.036(3) 0.046(3) 0.054(3) -0.002(3) 0.023(3) -0.002(3)
O2W 0.063(9) 0.077(9) 0.068(9) 0.018(8) 0.020(8) 0.021(8)
O3 0.034(3) 0.046(3) 0.050(3) -0.002(3) 0.026(3) -0.003(3)
O3W 0.063(7) 0.073(8) 0.059(7) 0.000(7) 0.023(6) 0.008(7)
O4 0.032(3) 0.039(3) 0.046(3) -0.005(3) 0.031(3) -0.004(3)
O4W 0.077(11) 0.094(12) 0.080(11) 0.041(10) 0.045(9) 0.009(10)
O5 0.034(3) 0.040(3) 0.051(3) -0.004(3) 0.028(3) 0.000(3)
O5W 0.054(8) 0.059(8) 0.078(9) -0.022(7) 0.029(7) -0.005(7)
O6 0.033(3) 0.039(3) 0.049(3) -0.004(3) 0.029(3) -0.005(3)
O6W 0.072(13) 0.048(12) 0.145(18) 0.014(12) 0.070(13) -0.009(10)
O7 0.035(3) 0.045(3) 0.054(3) -0.003(3) 0.027(3) 0.000(3)
O8 0.036(3) 0.043(3) 0.050(3) -0.007(3) 0.024(3) -0.005(3)
O8W 0.087(8) 0.086(8) 0.095(8) 0.006(4) 0.034(4) 0.000(4)
O9 0.035(3) 0.041(3) 0.050(3) -0.003(3) 0.030(3) -0.005(3)
O9W 0.042(4) 0.050(5) 0.052(5) 0.002(4) 0.020(4) -0.002(4)
O10 0.033(3) 0.040(3) 0.046(3) -0.004(3) 0.029(3) -0.003(3)
O10W 0.080(12) 0.050(11) 0.160(15) -0.043(12) 0.074(12) -0.026(10)
O11 0.038(5) 0.042(5) 0.053(5) -0.001(5) 0.029(4) -0.005(4)
O12 0.037(5) 0.047(5) 0.057(5) -0.006(5) 0.027(4) 0.005(4)
O13 0.035(4) 0.041(4) 0.048(4) -0.006(3) 0.029(3) -0.003(3)
O13W 0.043(7) 0.055(8) 0.056(8) -0.018(7) 0.014(7) -0.007(7)
O14 0.037(4) 0.040(4) 0.050(4) -0.005(3) 0.027(3) -0.006(3)
O14W 0.128(11) 0.128(11) 0.128(11) 0.003(4) 0.054(5) 0.003(4)
O15 0.034(4) 0.045(5) 0.052(4) 0.001(4) 0.024(4) -0.001(4)
O16 0.036(5) 0.047(5) 0.055(5) 0.000(5) 0.030(4) -0.004(4)
O17 0.038(5) 0.046(5) 0.060(5) -0.001(5) 0.027(4) -0.002(4)
O18 0.033(4) 0.039(4) 0.048(4) -0.005(3) 0.025(3) -0.002(3)
O19 0.032(3) 0.039(4) 0.046(3) -0.006(3) 0.027(3) -0.002(3)
O20 0.032(4) 0.037(4) 0.046(4) -0.003(4) 0.027(4) -0.002(4)
O21 0.033(3) 0.041(3) 0.048(3) -0.005(3) 0.028(3) -0.001(3)
O22 0.031(3) 0.036(3) 0.045(3) -0.005(3) 0.026(3) -0.001(3)
O23 0.031(3) 0.037(3) 0.047(3) -0.005(3) 0.027(3) -0.002(3)
O24 0.030(3) 0.038(3) 0.046(3) -0.004(3) 0.026(3) -0.002(3)
O25 0.040(4) 0.043(4) 0.052(4) -0.006(4) 0.023(3) 0.005(3)
O26 0.036(9) 0.065(10) 0.074(10) -0.013(9) 0.025(8) -0.017(8)
O27 0.035(3) 0.041(3) 0.047(3) -0.003(3) 0.030(3) -0.003(3)
O28 0.031(3) 0.040(4) 0.048(4) -0.004(3) 0.026(3) -0.002(3)
O29 0.036(8) 0.056(9) 0.040(8) -0.001(7) 0.019(7) -0.001(7)
O30 0.033(4) 0.040(4) 0.049(4) -0.004(4) 0.031(3) -0.001(3)
O31 0.038(5) 0.040(5) 0.054(5) -0.003(5) 0.026(4) -0.001(4)
O32 0.033(3) 0.042(3) 0.051(3) -0.004(3) 0.027(3) -0.003(3)
O33 0.034(3) 0.042(3) 0.049(3) -0.004(3) 0.029(3) 0.000(3)
O34 0.032(4) 0.041(4) 0.045(4) -0.003(4) 0.029(3) -0.001(4)
O35 0.031(3) 0.038(4) 0.047(4) -0.004(3) 0.027(3) -0.004(3)
O36 0.033(4) 0.040(4) 0.046(4) -0.002(4) 0.026(4) -0.003(4)
O37 0.035(3) 0.047(3) 0.054(3) -0.003(3) 0.024(3) -0.004(3)
O38 0.034(4) 0.041(4) 0.046(4) -0.007(3) 0.025(3) -0.004(3)
O39 0.034(3) 0.042(3) 0.048(3) -0.006(3) 0.027(3) -0.002(3)
O40 0.035(3) 0.043(4) 0.051(3) -0.006(3) 0.027(3) -0.006(3)
O41 0.038(4) 0.048(5) 0.050(5) 0.001(4) 0.028(4) 0.000(4)
O42 0.034(3) 0.039(4) 0.047(4) -0.002(3) 0.028(3) -0.003(3)
O43 0.035(3) 0.043(3) 0.050(3) -0.002(3) 0.028(3) -0.003(3)
O44 0.052(9) 0.039(9) 0.063(9) 0.003(8) 0.040(8) 0.003(7)
O45 0.032(3) 0.038(3) 0.048(3) -0.005(3) 0.026(3) -0.001(3)
O46 0.035(4) 0.042(5) 0.055(5) -0.007(4) 0.030(4) -0.003(4)
O47 0.031(3) 0.044(4) 0.048(4) -0.002(3) 0.026(3) -0.001(3)
O48 0.039(4) 0.042(5) 0.050(5) -0.008(4) 0.024(4) -0.003(4)
O49 0.031(3) 0.041(4) 0.046(3) -0.004(3) 0.026(3) -0.002(3)
O50 0.038(4) 0.046(4) 0.058(4) -0.006(4) 0.019(3) -0.002(3)
O51 0.030(3) 0.039(3) 0.048(3) -0.002(3) 0.026(3) -0.001(3)
O52 0.039(4) 0.042(4) 0.056(4) 0.002(4) 0.018(4) -0.011(4)
O53 0.036(5) 0.045(5) 0.044(5) -0.004(5) 0.028(4) -0.002(4)
O54 0.033(3) 0.043(3) 0.050(3) -0.001(3) 0.025(3) -0.001(3)
O55 0.039(5) 0.042(5) 0.054(5) -0.011(5) 0.022(4) -0.010(4)
O56 0.035(5) 0.045(5) 0.053(5) -0.010(5) 0.024(4) -0.001(4)
O57 0.034(3) 0.040(3) 0.049(3) -0.007(3) 0.028(3) -0.004(3)
O58 0.029(3) 0.038(3) 0.046(3) -0.003(3) 0.028(3) -0.003(3)
O59 0.035(3) 0.042(4) 0.044(4) -0.005(3) 0.027(3) -0.004(3)
O60 0.036(4) 0.048(5) 0.047(5) -0.004(4) 0.021(4) -0.002(4)
O61 0.040(4) 0.048(5) 0.053(5) -0.006(4) 0.022(4) -0.007(4)
O62 0.037(5) 0.044(5) 0.047(5) -0.002(5) 0.026(4) -0.007(4)
Cs3B 0.048(3) 0.058(4) 0.044(4) -0.016(3) 0.024(3) 0.004(3)
Cs3A 0.055(4) 0.077(5) 0.053(4) -0.017(4) 0.030(3) 0.001(4)
O7W 0.022(10) 0.067(14) 0.087(15) -0.018(12) 0.005(10) -0.002(9)
O11W 0.054(5) 0.062(5) 0.077(5) -0.005(5) 0.010(5) -0.001(5)
O15W 0.047(5) 0.054(5) 0.060(5) -0.009(5) 0.019(5) -0.004(5)
O12W 0.076(9) 0.072(9) 0.099(10) -0.002(9) 0.034(8) 0.010(8)

loop_
_atom_type_symbol
_atom_type_description
_atom_type_scat_dispersion_real
_atom_type_scat_dispersion_imag
_atom_type_scat_source
O O 0.0106 0.0060 'International Tables Vol C Tables 4.2.6.8 and 6.1.1.4'
P P 0.1023 0.0942 'International Tables Vol C Tables 4.2.6.8 and 6.1.1.4'
Nb Nb -2.0727 0.6215 'International Tables Vol C Tables 4.2.6.8 and 6.1.1.4'
Cr Cr 0.3209 0.6236 'International Tables Vol C Tables 4.2.6.8 and 6.1.1.4'
W W -0.8490 6.8722 'International Tables Vol C Tables 4.2.6.8 and 6.1.1.4'
Cs Cs -0.3680 2.1192 'International Tables Vol C Tables 4.2.6.8 and 6.1.1.4'
K K 0.2009 0.2494 'International Tables Vol C Tables 4.2.6.8 and 6.1.1.4'

loop_
_geom_angle_atom_site_label_1
_geom_angle_atom_site_label_2
_geom_angle_atom_site_label_3
_geom_angle
_geom_angle_site_symmetry_1
_geom_angle_site_symmetry_3
O22 W1 Cs3A 96.4(4) . .
O28 W1 O22 81.4(6) . .
O28 W1 O38 92.8(6) . .
O28 W1 O42 88.8(6) . .
O28 W1 O59 163.9(7) . .
O28 W1 Cs3A 132.0(5) . .
O29 W1 O22 172.1(7) . .
O29 W1 O28 99.5(7) . .
O29 W1 O38 99.6(8) . .
O29 W1 O42 102.8(8) . .
O29 W1 O59 96.5(7) . .
O29 W1 Cs3A 77.1(6) . .
O38 W1 O22 72.4(6) . .
O38 W1 O59 86.8(6) . .
O38 W1 Cs3A 42.7(5) . .
O42 W1 O22 85.1(6) . .
O42 W1 O38 156.9(7) . .
O42 W1 O59 85.3(6) . .
O42 W1 Cs3A 139.0(5) . .
O59 W1 O22 83.1(6) . .
O59 W1 Cs3A 54.5(5) . .
Cs2 W2 Cs3A 93.87(13) 7_556 6_556
O3 W2 Cs2 59.3(5) . 7_556
O3 W2 O24 83.4(6) . .
O3 W2 Cs3B 135.7(5) . 6_556
O3 W2 Cs3A 129.3(5) . 6_556
O24 W2 Cs2 137.7(4) . 7_556
O24 W2 Cs3B 102.2(4) . 6_556
O24 W2 Cs3A 95.4(4) . 6_556
O39 W2 Cs2 111.8(5) . 7_556
O39 W2 O3 87.4(7) . .
O39 W2 O24 83.4(6) . .
O39 W2 O47 156.6(7) . .
O39 W2 Cs3B 136.7(5) . 6_556
O39 W2 Cs3A 143.1(5) . 6_556
O47 W2 Cs2 83.9(5) . 7_556
O47 W2 O3 86.1(6) . .
O47 W2 O24 73.5(6) . .
O47 W2 Cs3B 55.1(5) . 6_556
O47 W2 Cs3A 46.2(5) . 6_556
O49 W2 Cs2 133.8(5) . 7_556
O49 W2 O3 166.2(7) . .
O49 W2 O24 82.9(6) . .
O49 W2 O39 89.8(7) . .
O49 W2 O47 91.2(6) . .
O49 W2 Cs3B 49.5(5) . 6_556
O49 W2 Cs3A 53.6(5) . 6_556
O60 W2 Cs2 37.7(5) . 7_556
O60 W2 O3 94.5(7) . .
O60 W2 O24 172.9(7) . .
O60 W2 O39 103.3(7) . .
O60 W2 O47 99.7(7) . .
O60 W2 O49 99.3(7) . .
O60 W2 Cs3B 74.7(6) . 6_556
O60 W2 Cs3A 80.8(6) . 6_556
Cs3B W2 Cs2 92.84(13) 6_556 7_556
Cs3B W2 Cs3A 9.33(17) 6_556 6_556
O1 W3 Cs2 141.6(5) . 4_545
O1 W3 O5 91.0(7) . .
O1 W3 O10 82.7(6) . .
O1 W3 O13 91.0(7) . .
O1 W3 O33 164.5(7) . .
O1 W3 Cs3B 55.1(5) . .
O1 W3 Cs3A 55.4(5) . .
O5 W3 Cs2 95.6(5) . 4_545
O5 W3 O10 85.3(6) . .
O5 W3 O13 158.2(7) . .
O5 W3 O33 85.0(6) . .
O5 W3 Cs3B 132.2(5) . .
O5 W3 Cs3A 140.0(5) . .
O10 W3 Cs2 135.5(3) . 4_545
O10 W3 Cs3B 117.5(4) . .
O10 W3 Cs3A 108.1(4) . .
O13 W3 Cs2 96.3(4) . 4_545
O13 W3 O10 73.4(6) . .
O13 W3 O33 87.3(6) . .
O13 W3 Cs3B 64.8(5) . .
O13 W3 Cs3A 55.1(5) . .
O31 W3 Cs2 41.7(5) . 4_545
O31 W3 O1 100.0(7) . .
O31 W3 O5 103.1(7) . .
O31 W3 O10 171.1(7) . .
O31 W3 O13 98.0(7) . .
O31 W3 O33 95.6(7) . .
O31 W3 Cs3B 58.9(6) . .
O31 W3 Cs3A 67.3(6) . .
O33 W3 Cs2 53.9(5) . 4_545
O33 W3 O10 82.1(6) . .
O33 W3 Cs3B 136.3(5) . .
O33 W3 Cs3A 133.2(5) . .
Cs3B W3 Cs2 94.49(13) . 4_545
Cs1 W4 Cs3A 96.68(13) 6 .
O10 W4 Cs1 131.4(4) . 6
O10 W4 Cs3A 97.3(4) . .
O13 W4 Cs1 85.3(4) . 6
O13 W4 O10 73.5(6) . .
O13 W4 O43 87.4(6) . .
O13 W4 Cs3A 44.3(5) . .
O27 W4 Cs1 106.7(4) . 6
O27 W4 O10 84.4(6) . .
O27 W4 O13 157.4(7) . .
O27 W4 O43 84.8(6) . .
O27 W4 Cs3A 147.1(5) . .
O43 W4 Cs1 53.7(5) . 6
O43 W4 O10 81.6(6) . .
O43 W4 Cs3A 128.0(5) . .
O59 W4 Cs1 142.6(5) . 6
O59 W4 O10 82.0(6) . .
O59 W4 O13 90.5(7) . .
O59 W4 O27 90.9(6) . .
O59 W4 O43 163.3(7) . .
O59 W4 Cs3A 57.2(5) . .
O62 W4 Cs1 45.8(5) . 6
O62 W4 O10 174.1(7) . .
O62 W4 O13 100.7(7) . .
O62 W4 O27 101.3(7) . .
O62 W4 O43 97.4(7) . .
O62 W4 O59 99.2(7) . .
O62 W4 Cs3A 78.6(5) . .
O1 W5 O22 82.7(6) . .
O1 W5 Cs3B 53.3(5) . .
O1 W5 Cs3A 52.0(5) . .
O18 W5 O1 163.0(7) . .
O18 W5 O22 80.9(6) . .
O18 W5 O38 93.2(7) . .
O18 W5 Cs3B 140.0(5) . .
O18 W5 Cs3A 138.3(5) . .
O22 W5 Cs3B 116.8(4) . .
O22 W5 Cs3A 107.3(4) . .
O38 W5 O1 85.9(7) . .
O38 W5 O22 72.6(6) . .
O38 W5 Cs3B 62.6(5) . .
O38 W5 Cs3A 53.6(5) . .
O45 W5 O1 85.6(6) . .
O45 W5 O18 88.5(7) . .
O45 W5 O22 84.2(6) . .
O45 W5 O38 156.2(7) . .
O45 W5 Cs3B 126.8(5) . .
O45 W5 Cs3A 132.4(5) . .
O48 W5 O1 95.5(7) . .
O48 W5 O18 101.3(7) . .
O48 W5 O22 173.4(7) . .
O48 W5 O38 100.9(7) . .
O48 W5 O45 102.1(7) . .
O48 W5 Cs3B 57.6(6) . .
O48 W5 Cs3A 66.9(6) . .
O7 W6 Cs2 97.1(5) . 4_545
O7 W6 O32 83.9(6) . .
O7 W6 O50 86.9(7) . .
O12 W6 Cs2 48.5(6) . 4_545
O12 W6 O7 104.1(8) . .
O12 W6 O25 100.4(8) . .
O12 W6 O32 169.5(7) . .
O12 W6 O33 102.2(7) . .
O12 W6 O50 101.4(8) . .
O25 W6 Cs2 97.9(5) . 4_545
O25 W6 O7 155.5(7) . .
O25 W6 O32 72.0(6) . .
O25 W6 O33 86.3(7) . .
O25 W6 O50 89.8(7) . .
O32 W6 Cs2 138.3(4) . 4_545
O33 W6 Cs2 53.7(5) . 4_545
O33 W6 O7 87.0(7) . .
O33 W6 O32 84.9(6) . .
O33 W6 O50 156.4(7) . .
O50 W6 Cs2 149.8(5) . 4_545
O50 W6 O32 71.8(6) . .
O6 W7 K1 53.1(5) . 4
O6 W7 O23 82.5(6) . .
O23 W7 K1 109.9(4) . 4
O30 W7 K1 54.5(5) . 4
O30 W7 O6 85.0(6) . .
O30 W7 O23 73.0(6) . .
O30 W7 O42 157.1(7) . .
O35 W7 K1 135.2(5) . 4
O35 W7 O6 164.9(7) . .
O35 W7 O23 82.5(6) . .
O35 W7 O30 92.3(6) . .
O35 W7 O42 89.7(6) . .
O42 W7 K1 133.0(4) . 4
O42 W7 O6 87.1(6) . .
O42 W7 O23 84.6(6) . .
O44 W7 K1 62.3(6) . 4
O44 W7 O6 95.0(7) . .
O44 W7 O23 171.1(7) . .
O44 W7 O30 98.3(7) . .
O44 W7 O35 100.1(7) . .
O44 W7 O42 103.9(7) . .
O15 W8 Cs1 34.5(5) . .
O15 W8 O24 172.9(7) . .
O15 W8 O45 102.3(7) . .
O15 W8 O47 99.6(7) . .
O15 W8 O51 98.5(7) . .
O15 W8 O54 95.2(7) . .
O15 W8 Cs3B 82.4(6) . 6_556
O15 W8 Cs3A 74.2(6) . 6_556
O24 W8 Cs1 143.2(4) . .
O24 W8 Cs3B 93.0(4) . 6_556
O24 W8 Cs3A 101.6(4) . 6_556
O45 W8 Cs1 101.4(5) . .
O45 W8 O24 84.7(6) . .
O45 W8 O54 87.1(6) . .
O45 W8 Cs3B 142.0(5) . 6_556
O45 W8 Cs3A 138.7(5) . 6_556
O47 W8 Cs1 94.2(5) . .
O47 W8 O24 73.3(6) . .
O47 W8 O45 157.7(7) . .
O47 W8 O54 86.7(6) . .
O47 W8 Cs3B 45.8(5) . 6_556
O47 W8 Cs3A 52.9(5) . 6_556
O51 W8 Cs1 132.9(5) . .
O51 W8 O24 82.9(6) . .
O51 W8 O45 88.9(7) . .
O51 W8 O47 92.1(7) . .
O51 W8 O54 166.2(7) . .
O51 W8 Cs3B 53.3(5) . 6_556
O51 W8 Cs3A 52.3(5) . 6_556
O54 W8 Cs1 60.8(5) . .
O54 W8 O24 83.6(6) . .
O54 W8 Cs3B 130.5(5) . 6_556
O54 W8 Cs3A 134.0(5) . 6_556
Cs3B W8 Cs1 102.79(12) 6_556 .
Cs3A W8 Cs1 97.31(14) 6_556 .
O19 W9 Cs2 133.3(5) . .
O19 W9 O23 82.0(6) . .
O19 W9 O30 92.1(7) . .
O19 W9 O39 89.1(7) . .
O19 W9 O57 165.8(6) . .
O23 W9 Cs2 144.6(3) . .
O30 W9 Cs2 101.0(5) . .
O30 W9 O23 71.8(6) . .
O30 W9 O57 87.0(6) . .
O39 W9 Cs2 96.1(5) . .
O39 W9 O23 83.9(6) . .
O39 W9 O30 155.2(6) . .
O39 W9 O57 85.9(7) . .
O56 W9 Cs2 34.9(5) . .
O56 W9 O19 99.0(7) . .
O56 W9 O23 171.2(7) . .
O56 W9 O30 99.4(7) . .
O56 W9 O39 104.9(7) . .
O56 W9 O57 95.1(7) . .
O57 W9 Cs2 60.5(4) . .
O57 W9 O23 84.2(6) . .
K1 W10 Cs1 82.12(10) . .
O2 W10 Cs1 99.0(5) . .
O2 W10 K1 91.2(5) . .
O2 W10 O5 156.0(7) . .
O2 W10 O7 87.2(7) . .
O2 W10 O21 71.8(6) . .
O5 W10 Cs1 102.6(5) . .
O5 W10 K1 101.9(5) . .
O5 W10 O7 85.0(7) . .
O5 W10 O21 84.5(6) . .
O7 W10 Cs1 134.5(5) . .
O7 W10 K1 52.6(5) . .
O7 W10 O21 81.0(6) . .
O17 W10 Cs1 36.6(5) . .
O17 W10 K1 45.7(5) . .
O17 W10 O2 100.4(8) . .
O17 W10 O5 103.2(7) . .
O17 W10 O7 97.9(7) . .
O17 W10 O21 172.1(7) . .
O17 W10 O54 97.9(7) . .
O21 W10 Cs1 143.7(4) . .
O21 W10 K1 131.7(4) . .
O54 W10 Cs1 61.3(5) . .
O54 W10 K1 143.4(5) . .
O54 W10 O2 92.4(7) . .
O54 W10 O5 89.0(7) . .
O54 W10 O7 164.0(7) . .
O54 W10 O21 83.6(6) . .
Cs1 W11 Cs1 99.85(5) 4 6
O9 W11 Cs1 107.7(5) . 6
O9 W11 Cs1 46.5(5) . 4
O9 W11 O25 152.7(7) . .
O9 W11 O32 83.1(6) . .
O9 W11 O43 86.7(7) . .
O9 W11 O52 85.6(7) . .
O16 W11 Cs1 53.8(5) . 6
O16 W11 Cs1 63.5(6) . 4
O16 W11 O9 103.3(7) . .
O16 W11 O25 103.9(7) . .
O16 W11 O32 170.8(7) . .
O16 W11 O43 102.5(7) . .
O16 W11 O52 103.4(7) . .
O25 W11 Cs1 155.2(5) . 4
O25 W11 Cs1 87.2(5) . 6
O25 W11 O32 70.0(6) . .
O32 W11 Cs1 130.9(4) . 6
O32 W11 Cs1 119.1(4) . 4
O43 W11 Cs1 117.1(5) . 4
O43 W11 Cs1 50.2(5) . 6
O43 W11 O25 85.8(7) . .
O43 W11 O32 84.2(6) . .
O43 W11 O52 154.0(7) . .
O52 W11 Cs1 73.8(5) . 4
O52 W11 Cs1 155.2(5) . 6
O52 W11 O25 89.8(7) . .
O52 W11 O32 70.2(6) . .
Cs1 W12 K1 89.56(10) 4 4
O4 W12 Cs1 121.1(4) . 4
O4 W12 K1 110.1(4) . 4
O6 W12 Cs1 142.0(5) . 4
O6 W12 K1 52.9(5) . 4
O6 W12 O4 82.7(6) . .
O6 W12 O9 163.3(7) . .
O6 W12 O14 91.0(7) . .
O6 W12 O27 90.8(6) . .
O9 W12 Cs1 52.6(4) . 4
O9 W12 K1 137.8(5) . 4
O9 W12 O4 81.0(6) . .
O11 W12 Cs1 53.4(5) . 4
O11 W12 K1 66.2(6) . 4
O11 W12 O4 172.3(7) . .
O11 W12 O6 99.2(7) . .
O11 W12 O9 97.4(7) . .
O11 W12 O14 98.4(7) . .
O11 W12 O27 101.9(7) . .
O14 W12 Cs1 70.8(5) . 4
O14 W12 K1 58.6(5) . 4
O14 W12 O4 74.1(6) . .
O14 W12 O9 88.2(7) . .
O27 W12 Cs1 118.2(4) . 4
O27 W12 K1 135.8(5) . 4
O27 W12 O4 85.4(6) . .
O27 W12 O9 84.1(6) . .
O27 W12 O14 159.1(7) . .
O26 W13 O32 169.9(7) . .
O26 W13 O37 103.7(8) . .
O26 W13 O40 102.3(8) . .
O26 W13 O50 101.1(8) . .
O26 W13 O52 101.6(8) . .
O37 W13 O32 83.3(6) . .
O37 W13 O50 86.7(7) . .
O40 W13 O32 85.2(6) . .
O40 W13 O37 86.4(7) . .
O40 W13 O50 156.5(7) . .
O50 W13 O32 71.7(6) . .
O52 W13 O32 71.8(6) . .
O52 W13 O37 154.7(7) . .
O52 W13 O40 87.7(7) . .
O52 W13 O50 89.1(8) . .
O4 W14 Cs2 145.0(3) . .
O8 W14 Cs2 98.0(5) . .
O8 W14 O4 85.0(6) . .
O8 W14 O14 157.9(7) . .
O8 W14 O40 83.6(7) . .
O8 W14 O57 91.3(7) . .
O14 W14 Cs2 102.3(5) . .
O14 W14 O4 73.3(6) . .
O40 W14 Cs2 132.5(5) . .
O40 W14 O4 82.5(6) . .
O40 W14 O14 89.2(7) . .
O55 W14 Cs2 37.4(5) . .
O55 W14 O4 172.6(7) . .
O55 W14 O8 101.8(8) . .
O55 W14 O14 99.6(7) . .
O55 W14 O40 95.5(7) . .
O55 W14 O57 99.3(7) . .
O57 W14 Cs2 62.0(5) . .
O57 W14 O4 83.1(6) . .
O57 W14 O14 90.4(7) . .
O57 W14 O40 165.1(7) . .
O2 W15 Cs2 88.0(5) . 7_556
O2 W15 O8 156.5(7) . .
O2 W15 O21 72.8(6) . .
O2 W15 O37 86.3(7) . .
O3 W15 Cs2 58.4(5) . 7_556
O3 W15 O2 91.1(7) . .
O3 W15 O8 91.8(7) . .
O3 W15 O21 83.1(6) . .
O3 W15 O37 163.6(7) . .
O8 W15 Cs2 113.2(5) . 7_556
O8 W15 O21 84.4(6) . .
O8 W15 O37 84.4(7) . .
O21 W15 Cs2 136.8(4) . 7_556
O37 W15 Cs2 137.6(5) . 7_556
O37 W15 O21 80.6(6) . .
O61 W15 Cs2 44.2(6) . 7_556
O61 W15 O2 99.0(7) . .
O61 W15 O3 100.9(8) . .
O61 W15 O8 103.3(7) . .
O61 W15 O21 171.1(7) . .
O61 W15 O37 95.6(7) . .
W12 Cs1 W4 139.15(6) 4_545 6_556
O9 Cs1 W4 119.5(3) 4_545 6_556
O9 Cs1 W12 29.3(3) 4_545 4_545
O9 Cs1 O9W 147.1(4) 4_545 .
O9 Cs1 O11 50.5(4) 4_545 4_545
O9 Cs1 O14 44.4(4) 4_545 4_545
O9 Cs1 O16 66.1(4) 4_545 6_556
O9 Cs1 O16 47.3(4) 4_545 4_545
O9 Cs1 O17 98.1(4) 4_545 .
O9 Cs1 O43 107.2(4) 4_545 6_556
O9 Cs1 O62 117.1(4) 4_545 6_556
O9W Cs1 W4 68.4(3) . 6_556
O9W Cs1 W12 123.0(3) . 4_545
O9W Cs1 O14 125.1(4) . 4_545
O9W Cs1 O16 132.9(4) . 4_545
O9W Cs1 O16 88.6(4) . 6_556
O9W Cs1 O43 63.9(4) . 6_556
O11 Cs1 W4 130.4(3) 4_545 6_556
O11 Cs1 W12 24.7(3) 4_545 4_545
O11 Cs1 O9W 98.8(4) 4_545 .
O11 Cs1 O14 44.8(4) 4_545 4_545
O11 Cs1 O16 58.0(4) 4_545 6_556
O11 Cs1 O16 86.4(4) 4_545 4_545
O11 Cs1 O43 103.0(4) 4_545 6_556
O14 Cs1 W4 163.9(2) 4_545 6_556
O14 Cs1 W12 28.4(2) 4_545 4_545
O15 Cs1 W4 70.0(3) . 6_556
O15 Cs1 W12 149.9(3) . 4_545
O15 Cs1 O9 144.3(4) . 4_545
O15 Cs1 O9W 68.1(4) . .
O15 Cs1 O11 151.5(4) . 4_545
O15 Cs1 O14 121.5(4) . 4_545
O15 Cs1 O16 121.3(4) . 4_545
O15 Cs1 O16 141.9(4) . 6_556
O15 Cs1 O17 86.4(4) . .
O15 Cs1 O43 93.9(4) . 6_556
O15 Cs1 O62 57.2(4) . 6_556
O16 Cs1 W4 72.9(2) 4_545 6_556
O16 Cs1 W4 73.5(3) 6_556 6_556
O16 Cs1 W12 73.8(2) 4_545 4_545
O16 Cs1 W12 68.1(3) 6_556 4_545
O16 Cs1 O14 91.0(3) 4_545 4_545
O16 Cs1 O14 96.6(3) 6_556 4_545
O16 Cs1 O16 54.8(5) 6_556 4_545
O17 Cs1 W4 140.8(3) . 6_556
O17 Cs1 W12 72.3(3) . 4_545
O17 Cs1 O9W 74.0(4) . .
O17 Cs1 O11 65.4(4) . 4_545
O17 Cs1 O14 55.0(4) . 4_545
O17 Cs1 O16 145.4(4) . 4_545
O17 Cs1 O16 116.8(4) . 6_556
O17 Cs1 O43 134.2(4) . 6_556
O17 Cs1 O62 142.2(4) . 6_556
O43 Cs1 W4 27.6(3) 6_556 6_556
O43 Cs1 W12 116.2(3) 6_556 4_545
O43 Cs1 O14 144.7(4) 6_556 4_545
O43 Cs1 O16 48.1(4) 6_556 6_556
O43 Cs1 O16 69.2(4) 6_556 4_545
O62 Cs1 W4 22.8(3) 6_556 6_556
O62 Cs1 W12 145.1(3) 6_556 4_545
O62 Cs1 O9W 82.4(4) 6_556 .
O62 Cs1 O11 149.0(4) 6_556 4_545
O62 Cs1 O14 151.4(4) 6_556 4_545
O62 Cs1 O16 71.2(4) 6_556 4_545
O62 Cs1 O16 91.2(4) 6_556 6_556
O62 Cs1 O43 49.5(4) 6_556 6_556
W6 Cs2 W3 51.98(3) 4 4
O3 Cs2 W3 101.0(2) 7_556 4
O3 Cs2 W6 128.9(3) 7_556 4
O3 Cs2 O57 124.9(4) 7_556 .
O9W Cs2 W3 61.3(3) 7_556 4
O9W Cs2 W6 67.1(3) 7_556 4
O9W Cs2 O3 61.7(4) 7_556 7_556
O9W Cs2 O33 55.6(4) 7_556 4
O9W Cs2 O57 172.8(4) 7_556 .
O12 Cs2 W3 73.9(3) 4 4
O12 Cs2 W6 22.2(3) 4 4
O12 Cs2 O3 136.0(4) 4 7_556
O12 Cs2 O9W 78.9(4) 4 7_556
O12 Cs2 O33 48.0(4) 4 4
O12 Cs2 O57 95.8(4) 4 .
O31 Cs2 W3 20.9(3) 4 4
O31 Cs2 W6 72.7(3) 4 4
O31 Cs2 O3 89.6(4) 4 7_556
O31 Cs2 O9W 69.1(4) 4 7_556
O31 Cs2 O12 94.4(4) 4 4
O31 Cs2 O33 48.2(4) 4 4
O31 Cs2 O57 106.7(4) 4 .
O31 Cs2 O61 136.2(4) 4 7_556
O33 Cs2 W3 27.2(2) 4 4
O33 Cs2 W6 25.9(3) 4 4
O33 Cs2 O3 112.8(4) 4 7_556
O33 Cs2 O57 117.1(4) 4 .
O55 Cs2 W3 75.6(3) . 4
O55 Cs2 W6 103.0(3) . 4
O55 Cs2 O3 111.0(4) . 7_556
O55 Cs2 O9W 132.0(4) . 7_556
O55 Cs2 O12 109.8(4) . 4
O55 Cs2 O31 63.3(4) . 4
O55 Cs2 O33 94.3(4) . 4
O55 Cs2 O57 45.1(4) . .
O55 Cs2 O60 68.9(4) . 7_556
O55 Cs2 O61 126.4(4) . 7_556
O56 Cs2 W3 149.2(3) . 4
O56 Cs2 W6 107.4(3) . 4
O56 Cs2 O3 109.5(4) . 7_556
O56 Cs2 O9W 138.1(4) . 7_556
O56 Cs2 O12 86.1(4) . 4
O56 Cs2 O31 151.7(4) . 4
O56 Cs2 O33 132.4(4) . 4
O56 Cs2 O55 89.9(4) . .
O56 Cs2 O57 45.4(4) . .
O56 Cs2 O60 124.8(4) . 7_556
O56 Cs2 O61 66.4(4) . 7_556
O57 Cs2 W3 112.6(2) . 4
O57 Cs2 W6 106.2(2) . 4
O60 Cs2 W3 75.5(3) 7_556 4
O60 Cs2 W6 126.4(3) 7_556 4
O60 Cs2 O3 45.1(4) 7_556 7_556
O60 Cs2 O9W 80.1(4) 7_556 7_556
O60 Cs2 O12 148.5(4) 7_556 4
O60 Cs2 O31 56.1(4) 7_556 4
O60 Cs2 O33 100.6(4) 7_556 4
O60 Cs2 O57 102.6(4) 7_556 .
O60 Cs2 O61 85.8(4) 7_556 7_556
O61 Cs2 W3 143.5(3) 7_556 4
O61 Cs2 W6 129.4(3) 7_556 4
O61 Cs2 O3 46.6(4) 7_556 7_556
O61 Cs2 O9W 85.0(4) 7_556 7_556
O61 Cs2 O12 115.3(4) 7_556 4
O61 Cs2 O33 137.6(4) 7_556 4
O61 Cs2 O57 101.8(4) 7_556 .
O28 Nb1 O35 81.5(6) . .
O28 Nb1 O58 83.5(6) . .
O34 Nb1 O28 156.2(6) . .
O34 Nb1 O35 88.2(6) . .
O34 Nb1 O58 74.0(6) . .
O35 Nb1 O58 83.1(6) . .
O36 Nb1 O28 88.9(6) . .
O36 Nb1 O34 91.9(7) . .
O36 Nb1 O35 155.7(6) . .
O36 Nb1 O58 73.6(6) . .
O41 Nb1 O28 100.1(7) . .
O41 Nb1 O34 102.9(7) . .
O41 Nb1 O35 101.3(7) . .
O41 Nb1 O36 102.4(7) . .
O41 Nb1 O58 174.6(6) . .
O18 Nb2 O51 81.1(6) . .
O18 Nb2 O58 82.9(6) . .
O18 Nb2 Cs3B 132.2(5) . 6_556
O18 Nb2 Cs3A 126.7(5) . 6_556
O20 Nb2 O18 155.8(6) . .
O20 Nb2 O51 89.3(6) . .
O20 Nb2 O58 73.9(6) . .
O20 Nb2 Cs3B 44.9(5) . 6_556
O20 Nb2 Cs3A 53.5(5) . 6_556
O36 Nb2 O18 88.2(6) . .
O36 Nb2 O20 91.4(7) . .
O36 Nb2 O51 154.9(6) . .
O36 Nb2 O58 73.6(6) . .
O36 Nb2 Cs3B 136.2(5) . 6_556
O36 Nb2 Cs3A 144.1(5) . 6_556
O46 Nb2 O18 100.8(7) . .
O46 Nb2 O20 102.6(7) . .
O46 Nb2 O36 104.5(7) . .
O46 Nb2 O51 99.9(7) . .
O46 Nb2 O58 175.8(6) . .
O46 Nb2 Cs3B 86.1(5) . 6_556
O46 Nb2 Cs3A 79.4(5) . 6_556
O51 Nb2 O58 82.5(6) . .
O51 Nb2 Cs3B 51.2(5) . 6_556
O51 Nb2 Cs3A 47.4(5) . 6_556
O58 Nb2 Cs3B 92.8(4) . 6_556
O58 Nb2 Cs3A 100.0(4) . 6_556
O19 Nb3 O49 82.1(6) . .
O19 Nb3 O58 82.8(6) . .
O19 Nb3 Cs3B 127.5(5) . 6_556
O19 Nb3 Cs3A 131.1(5) . 6_556
O20 Nb3 O19 156.3(6) . .
O20 Nb3 O34 91.6(7) . .
O20 Nb3 O49 88.8(6) . .
O20 Nb3 O58 74.3(6) . .
O20 Nb3 Cs3B 53.6(5) . 6_556
O20 Nb3 Cs3A 46.6(5) . 6_556
O34 Nb3 O19 88.1(6) . .
O34 Nb3 O49 155.9(6) . .
O34 Nb3 O58 74.5(6) . .
O34 Nb3 Cs3B 143.9(5) . 6_556
O34 Nb3 Cs3A 138.1(5) . 6_556
O49 Nb3 O58 82.5(6) . .
O49 Nb3 Cs3B 47.6(4) . 6_556
O49 Nb3 Cs3A 49.2(4) . 6_556
O53 Nb3 O19 100.9(7) . .
O53 Nb3 O20 102.3(7) . .
O53 Nb3 O34 102.2(7) . .
O53 Nb3 O49 101.2(7) . .
O53 Nb3 O58 175.1(6) . .
O53 Nb3 Cs3B 79.2(5) . 6_556
O53 Nb3 Cs3A 86.2(5) . 6_556
O58 Nb3 Cs3B 101.2(4) . 6_556
O58 Nb3 Cs3A 93.8(4) . 6_556
Cs3B Nb3 Cs3A 8.40(17) 6_556 6_556
O5W Cr1 O5W 176.7(12) 2 .
O5W Cr1 O6W 89.6(9) . 2
O5W Cr1 O6W 89.6(9) 2 .
O5W Cr1 O6W 88.0(9) . .
O5W Cr1 O6W 88.0(9) 2 2
O6W Cr1 O6W 87.5(12) 2 .
O46 Cr1 O5W 92.2(7) . .
O46 Cr1 O5W 90.1(7) 2 .
O46 Cr1 O5W 92.2(7) 2 2
O46 Cr1 O5W 90.1(7) . 2
O46 Cr1 O6W 89.4(8) . 2
O46 Cr1 O6W 176.9(8) . .
O46 Cr1 O6W 176.9(8) 2 2
O46 Cr1 O6W 89.4(8) 2 .
O46 Cr1 O46 93.7(10) . 2
O1W Cr2 O2W 90.8(9) . .
O1W Cr2 O3W 177.8(9) . .
O1W Cr2 O4W 88.6(10) . .
O2W Cr2 O3W 87.0(8) . .
O2W Cr2 O4W 87.4(9) . .
O3W Cr2 O4W 91.0(9) . .
O41 Cr2 O1W 92.1(8) . .
O41 Cr2 O2W 176.1(8) . .
O41 Cr2 O3W 90.1(8) . .
O41 Cr2 O4W 90.0(8) . .
O41 Cr2 O53 92.3(7) . 2
O53 Cr2 O1W 91.2(8) 2 .
O53 Cr2 O2W 90.3(8) 2 .
O53 Cr2 O3W 89.1(8) 2 .
O53 Cr2 O4W 177.7(8) 2 .
W7 K1 W10 151.70(19) 4_545 .
W7 K1 Cs2 101.92(16) 4_545 4_545
W10 K1 Cs2 82.08(13) . 4_545
W12 K1 W7 56.60(9) 4_545 4_545
W12 K1 W10 95.09(14) 4_545 .
W12 K1 Cs2 100.40(16) 4_545 4_545
O6 K1 W7 29.2(3) 4_545 4_545
O6 K1 W10 122.6(3) 4_545 .
O6 K1 W12 27.6(3) 4_545 4_545
O6 K1 Cs2 100.2(3) 4_545 4_545
O6 K1 O7 148.6(4) 4_545 .
O6 K1 O12 141.4(5) 4_545 .
O6 K1 O14 48.0(4) 4_545 4_545
O6 K1 O30 47.5(4) 4_545 4_545
O7 K1 W7 173.1(4) . 4_545
O7 K1 W10 28.2(3) . .
O7 K1 W12 122.2(3) . 4_545
O7 K1 Cs2 71.4(3) . 4_545
O7 K1 O12 49.6(4) . .
O7 K1 O14 101.1(4) . 4_545
O8W K1 W7 76.5(5) . 4_545
O8W K1 W10 131.0(5) . .
O8W K1 W12 131.5(5) . 4_545
O8W K1 Cs2 76.1(5) . 4_545
O8W K1 O6 104.3(6) . 4_545
O8W K1 O7 102.8(6) . .
O8W K1 O12 57.7(6) . .
O8W K1 O14 133.6(6) . 4_545
O8W K1 O17 153.4(6) . .
O8W K1 O30 59.1(6) . 4_545
O10W K1 W7 82.4(5) . 4_545
O10W K1 W10 91.4(5) . .
O10W K1 W12 77.2(5) . 4_545
O10W K1 Cs2 172.9(5) . 4_545
O10W K1 O6 80.8(6) . 4_545
O10W K1 O7 104.1(6) . .
O10W K1 O8W 110.6(7) . .
O10W K1 O12 136.0(6) . .
O10W K1 O14 101.2(6) . 4_545
O10W K1 O17 84.0(6) . .
O10W K1 O30 109.3(6) . 4_545
O12 K1 W7 126.6(3) . 4_545
O12 K1 W10 75.8(3) . .
O12 K1 W12 144.7(4) . 4_545
O12 K1 Cs2 45.1(3) . 4_545
O14 K1 W7 75.2(3) 4_545 4_545
O14 K1 W10 79.0(3) 4_545 .
O14 K1 W12 28.7(3) 4_545 4_545
O14 K1 Cs2 74.8(3) 4_545 4_545
O14 K1 O12 116.8(4) 4_545 .
O17 K1 W7 128.8(4) . 4_545
O17 K1 W10 22.9(3) . .
O17 K1 W12 72.3(3) . 4_545
O17 K1 Cs2 88.8(4) . 4_545
O17 K1 O6 99.9(4) . 4_545
O17 K1 O7 51.0(4) . .
O17 K1 O12 96.1(4) . .
O17 K1 O14 59.6(4) . 4_545
O17 K1 O30 138.6(5) . 4_545
O30 K1 W7 28.3(3) 4_545 4_545
O30 K1 W10 152.4(4) 4_545 .
O30 K1 W12 72.9(3) 4_545 4_545
O30 K1 Cs2 76.0(3) 4_545 4_545
O30 K1 O7 146.0(5) 4_545 .
O30 K1 O12 99.4(4) 4_545 .
O30 K1 O14 79.2(4) 4_545 4_545
O2W K2 Cs2 131.9(4) 5 4_545
O2W K2 Cs3B 105.7(4) 5 .
O2W K2 Cs3A 109.4(4) 5 .
O3W K2 Cs2 154.0(4) 5 4_545
O3W K2 O2W 49.9(5) 5 5
O3W K2 O55 167.4(5) 5 4_545
O3W K2 Cs3B 69.1(4) 5 .
O3W K2 Cs3A 72.2(4) 5 .
O14W K2 Cs2 82.5(6) . 4_545
O14W K2 O2W 49.4(7) . 5
O14W K2 O3W 94.0(7) . 5
O14W K2 O31 115.6(7) . .
O14W K2 O55 79.9(7) . 4_545
O14W K2 O60 60.5(7) . 6
O14W K2 Cs3B 110.4(6) . .
O14W K2 Cs3A 112.6(6) . .
O31 K2 Cs2 36.9(3) . 4_545
O31 K2 O2W 158.6(5) . 5
O31 K2 O3W 129.1(5) . 5
O31 K2 O55 63.4(4) . 4_545
O31 K2 O60 56.9(4) . 6
O31 K2 Cs3B 62.2(4) . .
O31 K2 Cs3A 58.8(4) . .
O55 K2 Cs2 36.7(3) 4_545 4_545
O55 K2 O2W 119.7(5) 4_545 5
O55 K2 Cs3B 123.3(4) 4_545 .
O55 K2 Cs3A 120.3(4) 4_545 .
O60 K2 Cs2 36.9(3) 6 4_545
O60 K2 O2W 103.5(5) 6 5
O60 K2 O3W 120.1(5) 6 5
O60 K2 O55 66.5(4) 6 4_545
O60 K2 Cs3B 71.6(4) 6 .
O60 K2 Cs3A 71.0(4) 6 .
Cs3B K2 Cs2 87.9(2) . 4_545
O12W K2 Cs2 83.8(5) . 4_545
O12W K2 O2W 128.0(6) . 5
O12W K2 O3W 115.7(6) . 5
O12W K2 O14W 133.6(8) . .
O12W K2 O31 73.2(6) . .
O12W K2 O55 63.3(6) . 4_545
O12W K2 O60 120.6(6) . 6
O12W K2 Cs3B 113.1(5) . .
O12W K2 Cs3A 110.1(5) . .
O22 P1 O23 112.9(9) . .
O22 P1 O24 112.1(9) . .
O22 P1 O58 106.1(8) . .
O23 P1 O58 107.0(8) . .
O24 P1 O23 110.9(9) . .
O24 P1 O58 107.5(8) . .
O4 P2 O32 107.5(8) . .
O10 P2 O4 110.6(9) . .
O10 P2 O21 113.0(9) . .
O10 P2 O32 108.1(9) . .
O21 P2 O4 111.3(9) . .
O21 P2 O32 106.1(9) . .
W3 O1 W5 161.2(10) . .
W3 O1 Cs3B 96.8(6) . .
W3 O1 Cs3A 96.8(6) . .
W5 O1 Cs3B 97.7(6) . .
W5 O1 Cs3A 99.9(6) . .
W15 O2 W10 124.0(9) . .
Cr2 O2W K2 105.7(8) . 5
W2 O3 Cs2 93.6(6) . 7_556
W15 O3 W2 160.1(10) . .
W15 O3 Cs2 96.0(6) . 7_556
Cr2 O3W K2 109.8(8) . 5
Cr2 O3W Cs3B 121.5(8) . 5
K2 O3W Cs3B 58.9(4) 5 5
W12 O4 W14 91.1(5) . .
P2 O4 W12 127.9(8) . .
P2 O4 W14 127.7(9) . .
W3 O5 W10 153.2(9) . .
Cr1 O5W Cs3A 124.3(7) . 5
W7 O6 K1 97.7(6) . 4
W12 O6 W7 160.5(9) . .
W12 O6 K1 99.4(6) . 4
W6 O7 W10 150.1(9) . .
W6 O7 K1 102.4(6) . .
W10 O7 K1 99.2(6) . .
W14 O8 W15 154.6(9) . .
W11 O9 W12 151.6(9) . .
W11 O9 Cs1 108.2(6) . 4
W12 O9 Cs1 98.1(6) . 4
Cs1 O9W Cs2 170.3(6) . 7_556
W4 O10 W3 90.5(5) . .
P2 O10 W3 126.9(9) . .
P2 O10 W4 128.9(9) . .
W12 O11 Cs1 101.9(7) . 4
W6 O12 Cs2 109.3(7) . 4_545
W6 O12 K1 103.4(7) . .
Cs2 O12 K1 88.8(4) 4_545 .
W3 O13 W4 122.1(8) . .
W3 O13 Cs3B 86.2(5) . .
W3 O13 Cs3A 96.4(6) . .
W4 O13 Cs3B 121.7(6) . .
W4 O13 Cs3A 111.5(6) . .
W12 O14 W14 121.1(8) . .
W12 O14 Cs1 80.8(5) . 4
W12 O14 K1 92.7(6) . 4
W14 O14 Cs1 134.9(6) . 4
W14 O14 K1 114.3(6) . 4
K1 O14 Cs1 102.0(4) 4 4
W8 O15 Cs1 127.7(7) . .
W11 O16 Cs1 92.2(6) . 4
W11 O16 Cs1 103.1(6) . 6
Cs1 O16 Cs1 125.2(5) 6 4
W10 O17 Cs1 124.5(7) . .
W10 O17 K1 111.4(7) . .
K1 O17 Cs1 123.7(6) . .
W5 O18 Nb2 153.5(9) . .
W9 O19 Nb3 152.2(9) . .
Nb2 O20 Cs3B 111.1(6) . 6_556
Nb2 O20 Cs3A 99.8(6) . 6_556
Nb3 O20 Nb2 121.6(8) . .
Nb3 O20 Cs3B 99.1(6) . 6_556
Nb3 O20 Cs3A 109.7(6) . 6_556
Cs3B O20 Cs3A 12.17(19) 6_556 6_556
W15 O21 W10 90.7(6) . .
P2 O21 W10 127.7(9) . .
P2 O21 W15 129.4(9) . .
W5 O22 W1 91.2(5) . .
P1 O22 W1 128.2(9) . .
P1 O22 W5 130.2(9) . .
W7 O23 W9 91.5(5) . .
P1 O23 W7 128.4(9) . .
P1 O23 W9 127.6(9) . .
W2 O24 W8 90.9(5) . .
P1 O24 W2 128.5(9) . .
P1 O24 W8 126.3(9) . .
W6 O25 W11 127.3(9) . .
W4 O27 W12 153.3(9) . .
W1 O28 Nb1 152.7(9) . .
W7 O30 W9 123.7(8) . .
W7 O30 K1 97.2(6) . 4
W9 O30 K1 118.7(6) . 4
W3 O31 Cs2 117.3(7) . 4_545
W3 O31 K2 129.9(8) . .
W3 O31 Cs3B 95.5(6) . .
W3 O31 Cs3A 87.2(6) . .
Cs2 O31 Cs3B 132.5(5) 4_545 .
Cs2 O31 Cs3A 132.3(5) 4_545 .
K2 O31 Cs2 108.2(5) . 4_545
K2 O31 Cs3B 65.5(4) . .
K2 O31 Cs3A 76.4(4) . .
W6 O32 W11 90.4(5) . .
W13 O32 W6 91.6(5) . .
W13 O32 W11 91.0(5) . .
P2 O32 W6 124.8(9) . .
P2 O32 W11 123.6(9) . .
P2 O32 W13 125.2(9) . .
W3 O33 Cs2 98.8(6) . 4_545
W6 O33 W3 150.3(9) . .
W6 O33 Cs2 100.4(6) . 4_545
Nb3 O34 Nb1 121.4(8) . .
W7 O35 Nb1 151.7(9) . .
Nb1 O36 Nb2 123.1(8) . .
W13 O37 W15 149.7(10) . .
W1 O38 W5 123.7(8) . .
W1 O38 Cs3B 125.8(7) . .
W1 O38 Cs3A 114.7(6) . .
W5 O38 Cs3B 88.8(5) . .
W5 O38 Cs3A 98.9(6) . .
W2 O39 W9 148.3(9) . .
W13 O40 W14 151.3(9) . .
Nb1 O41 Cr2 175.2(10) . .
W1 O42 W7 146.8(9) . .
W4 O43 Cs1 98.7(6) . 6
W11 O43 W4 150.8(9) . .
W11 O43 Cs1 104.3(6) . 6
W5 O45 W8 147.3(9) . .
Nb2 O46 Cr1 172.5(10) . .
W2 O47 Cs3B 96.1(6) . 6_556
W2 O47 Cs3A 108.4(6) . 6_556
W8 O47 W2 122.3(8) . .
W8 O47 Cs3B 109.6(6) . 6_556
W8 O47 Cs3A 99.2(6) . 6_556
W5 O48 Cs3B 97.3(7) . .
W5 O48 Cs3A 88.5(6) . .
W2 O49 Nb3 151.4(9) . .
W2 O49 Cs3B 104.1(7) . 6_556
W2 O49 Cs3A 101.6(6) . 6_556
Nb3 O49 Cs3B 103.9(6) . 6_556
Nb3 O49 Cs3A 104.9(6) . 6_556
Cs3B O49 Cs3A 10.7(2) 6_556 6_556
W6 O50 W13 124.8(9) . .
W8 O51 Nb2 152.6(9) . .
W8 O51 Cs3B 102.1(6) . 6_556
W8 O51 Cs3A 101.0(6) . 6_556
Nb2 O51 Cs3B 102.6(5) . 6_556
Nb2 O51 Cs3A 105.5(6) . 6_556
W13 O52 W11 126.8(8) . .
Nb3 O53 Cr2 170.9(10) . 2
W10 O54 W8 161.9(10) . .
W14 O55 Cs2 123.1(7) . .
W14 O55 K2 128.6(8) . 4
Cs2 O55 K2 104.8(5) . 4
W9 O56 Cs2 126.7(7) . .
W9 O57 Cs2 92.4(5) . .
W14 O57 W9 161.3(10) . .
W14 O57 Cs2 92.2(5) . .
Nb2 O58 Nb1 89.5(5) . .
Nb3 O58 Nb1 89.9(5) . .
Nb3 O58 Nb2 89.9(5) . .
P1 O58 Nb1 124.6(8) . .
P1 O58 Nb2 125.7(8) . .
P1 O58 Nb3 126.0(8) . .
W1 O59 Cs3A 99.6(5) . .
W4 O59 W1 161.7(9) . .
W4 O59 Cs3A 98.2(6) . .
W2 O60 Cs2 123.3(7) . 7_556
W2 O60 K2 127.1(8) . 6_556
Cs2 O60 K2 105.2(5) 7_556 6_556
W15 O61 Cs2 114.3(7) . 7_556
W4 O62 Cs1 111.5(7) . 6
K2 Cs3B O3W 52.0(3) . 5
K2 Cs3B O13 97.8(3) . .
K2 Cs3B O38 104.9(4) . .
K2 Cs3B O51 129.5(4) . 6
O1 Cs3B K2 74.8(4) . .
O1 Cs3B O3W 99.5(5) . 5
O1 Cs3B O13 46.3(4) . .
O1 Cs3B O20 170.1(5) . 6
O1 Cs3B O31 48.7(4) . .
O1 Cs3B O38 45.4(4) . .
O1 Cs3B O47 108.0(5) . 6
O1 Cs3B O48 48.2(4) . .
O1 Cs3B O51 138.6(5) . 6
O13 Cs3B O3W 142.7(5) . 5
O13 Cs3B O38 73.5(4) . .
O13W Cs3B K2 102.8(8) . .
O13W Cs3B O1 110.9(8) . .
O13W Cs3B O3W 51.2(9) . 5
O13W Cs3B O13 143.0(8) . .
O13W Cs3B O20 59.2(8) . 6
O13W Cs3B O31 148.1(9) . .
O13W Cs3B O38 71.7(8) . .
O13W Cs3B O47 140.2(9) . 6
O13W Cs3B O48 70.6(8) . .
O13W Cs3B O49 102.0(8) . 6
O13W Cs3B O51 96.7(8) . 6
O20 Cs3B K2 107.5(4) 6 .
O20 Cs3B O3W 75.5(4) 6 5
O20 Cs3B O13 140.7(5) 6 .
O20 Cs3B O31 140.3(5) 6 .
O20 Cs3B O38 125.5(4) 6 .
O20 Cs3B O48 124.1(5) 6 .
O20 Cs3B O51 47.3(4) 6 6
O31 Cs3B K2 52.3(3) . .
O31 Cs3B O3W 102.9(5) . 5
O31 Cs3B O13 46.3(4) . .
O31 Cs3B O38 94.1(4) . .
O31 Cs3B O48 78.8(4) . .
O31 Cs3B O51 114.5(4) . 6
O38 Cs3B O3W 92.2(4) . 5
O47 Cs3B K2 94.8(4) 6 .
O47 Cs3B O3W 128.9(5) 6 5
O47 Cs3B O13 66.5(4) 6 .
O47 Cs3B O20 81.6(4) 6 6
O47 Cs3B O31 68.7(4) 6 .
O47 Cs3B O38 137.3(5) 6 .
O47 Cs3B O48 147.1(5) 6 .
O47 Cs3B O51 46.3(4) 6 6
O48 Cs3B K2 60.1(3) . .
O48 Cs3B O3W 53.6(4) . 5
O48 Cs3B O13 94.4(4) . .
O48 Cs3B O38 47.3(4) . .
O48 Cs3B O51 166.5(5) . 6
O49 Cs3B K2 73.5(4) 6 .
O49 Cs3B O1 138.3(5) 6 .
O49 Cs3B O3W 81.5(5) 6 5
O49 Cs3B O13 113.3(4) 6 .
O49 Cs3B O20 50.2(4) 6 6
O49 Cs3B O31 90.1(4) 6 .
O49 Cs3B O38 173.1(5) 6 .
O49 Cs3B O47 49.5(4) 6 6
O49 Cs3B O48 128.7(5) 6 .
O49 Cs3B O51 56.9(4) 6 6
O51 Cs3B O3W 122.0(4) 6 5
O51 Cs3B O13 93.4(4) 6 .
O51 Cs3B O38 125.5(4) 6 .
O1 Cs3A O5W 116.2(5) . 5
O1 Cs3A O20 153.8(5) . 6
O1 Cs3A O31 45.9(4) . .
O1 Cs3A O38 47.0(4) . .
O1 Cs3A O48 44.7(4) . .
O1 Cs3A O49 122.1(5) . 6
O1 Cs3A O59 49.1(4) . .
O5W Cs3A O48 101.2(4) 5 .
O13 Cs3A O1 48.4(4) . .
O13 Cs3A O5W 119.7(5) . 5
O13 Cs3A O20 150.4(5) . 6
O13 Cs3A O31 46.0(4) . .
O13 Cs3A O38 80.1(4) . .
O13 Cs3A O48 92.9(4) . .
O13 Cs3A O49 110.9(5) . 6
O13 Cs3A O59 44.4(4) . .
O13W Cs3A O1 106.2(8) . .
O13W Cs3A O5W 57.3(8) . 5
O13W Cs3A O13 152.8(8) . .
O13W Cs3A O20 56.7(8) . 6
O13W Cs3A O31 127.6(8) . .
O13W Cs3A O38 73.6(8) . .
O13W Cs3A O47 135.2(8) . 6
O13W Cs3A O48 63.7(8) . .
O13W Cs3A O49 90.4(8) . 6
O13W Cs3A O51 100.8(8) . 6
O13W Cs3A O59 114.2(8) . .
O20 Cs3A O5W 73.5(4) 6 5
O20 Cs3A O31 125.3(5) 6 .
O20 Cs3A O48 111.2(4) 6 .
O20 Cs3A O49 46.5(4) 6 6
O20 Cs3A O59 152.5(5) 6 .
O31 Cs3A O5W 160.9(5) . 5
O31 Cs3A O48 70.8(4) . .
O31 Cs3A O59 81.6(4) . .
O38 Cs3A O5W 70.3(4) . 5
O38 Cs3A O20 129.0(5) . 6
O38 Cs3A O31 92.8(4) . .
O38 Cs3A O48 45.8(4) . .
O38 Cs3A O49 153.1(5) . 6
O38 Cs3A O59 44.1(4) . .
O47 Cs3A O1 107.9(5) 6 .
O47 Cs3A O5W 126.2(5) 6 5
O47 Cs3A O13 70.5(4) 6 .
O47 Cs3A O20 80.4(4) 6 6
O47 Cs3A O31 65.6(4) 6 .
O47 Cs3A O38 150.5(5) 6 .
O47 Cs3A O48 132.2(5) 6 .
O47 Cs3A O49 46.6(4) 6 6
O47 Cs3A O59 109.9(4) 6 .
O49 Cs3A O5W 119.2(5) 6 5
O49 Cs3A O31 79.8(4) 6 .
O49 Cs3A O48 107.9(4) 6 .
O49 Cs3A O59 155.0(4) 6 .
O51 Cs3A O1 153.0(5) 6 .
O51 Cs3A O5W 79.1(4) 6 5
O51 Cs3A O13 105.0(5) 6 .
O51 Cs3A O20 48.7(4) 6 6
O51 Cs3A O31 114.7(4) 6 .
O51 Cs3A O38 146.7(5) 6 .
O51 Cs3A O47 49.1(4) 6 6
O51 Cs3A O48 159.3(5) 6 .
O51 Cs3A O49 56.3(4) 6 6
O51 Cs3A O59 118.8(5) 6 .
O59 Cs3A O5W 80.1(4) . 5
O59 Cs3A O48 81.3(4) . .

loop_
_geom_bond_atom_site_label_1
_geom_bond_atom_site_label_2
_geom_bond_distance
_geom_bond_site_symmetry_2
W1 O22 2.369(15) .
W1 O28 1.865(15) .
W1 O29 1.653(16) .
W1 O38 1.897(16) .
W1 O42 1.884(15) .
W1 O59 1.988(15) .
W1 Cs3A 4.488(10) .
W2 Cs2 4.281(2) 7_556
W2 O3 1.954(15) .
W2 O24 2.358(15) .
W2 O39 1.887(16) .
W2 O47 1.942(16) .
W2 O49 1.834(15) .
W2 O60 1.671(16) .
W2 Cs3B 4.005(9) 6_556
W2 Cs3A 4.294(10) 6_556
W3 Cs2 4.241(2) 4_545
W3 O1 1.864(15) .
W3 O5 1.885(16) .
W3 O10 2.369(15) .
W3 O13 1.912(16) .
W3 O31 1.707(16) .
W3 O33 1.965(15) .
W3 Cs3B 3.933(9) .
W3 Cs3A 3.971(10) .
W4 Cs1 4.137(2) 6
W4 O10 2.357(16) .
W4 O13 1.923(16) .
W4 O27 1.875(16) .
W4 O43 1.937(15) .
W4 O59 1.836(15) .
W4 O62 1.721(16) .
W4 Cs3A 4.365(10) .
W5 O1 1.965(15) .
W5 O18 1.884(15) .
W5 O22 2.343(15) .
W5 O38 1.921(16) .
W5 O45 1.877(16) .
W5 O48 1.712(16) .
W5 Cs3B 4.017(9) .
W5 Cs3A 4.114(10) .
W6 Cs2 4.230(2) 4_545
W6 O7 1.888(16) .
W6 O12 1.693(16) .
W6 O25 1.851(17) .
W6 O32 2.379(16) .
W6 O33 1.875(15) .
W6 O50 1.905(17) .
W7 K1 3.985(6) 4
W7 O6 1.960(14) .
W7 O23 2.339(16) .
W7 O30 1.904(15) .
W7 O35 1.851(14) .
W7 O42 1.917(16) .
W7 O44 1.721(17) .
W8 Cs1 4.415(2) .
W8 O15 1.707(16) .
W8 O24 2.385(16) .
W8 O45 1.916(16) .
W8 O47 1.915(16) .
W8 O51 1.848(15) .
W8 O54 1.975(15) .
W8 Cs3B 4.338(9) 6_556
W8 Cs3A 4.041(10) 6_556
W9 Cs2 4.335(2) .
W9 O19 1.841(14) .
W9 O23 2.375(15) .
W9 O30 1.926(16) .
W9 O39 1.897(16) .
W9 O56 1.708(16) .
W9 O57 1.977(14) .
W10 Cs1 4.390(3) .
W10 K1 4.115(6) .
W10 O2 1.901(17) .
W10 O5 1.906(16) .
W10 O7 1.969(16) .
W10 O17 1.723(17) .
W10 O21 2.377(16) .
W10 O54 1.856(15) .
W11 Cs1 4.164(3) 4
W11 Cs1 4.256(3) 6
W11 O9 1.872(15) .
W11 O16 1.715(16) .
W11 O25 1.941(16) .
W11 O32 2.407(16) .
W11 O43 1.892(16) .
W11 O52 1.922(16) .
W12 Cs1 3.961(2) 4
W12 K1 3.976(7) 4
W12 O4 2.344(16) .
W12 O6 1.869(14) .
W12 O9 1.956(15) .
W12 O11 1.689(16) .
W12 O14 1.911(16) .
W12 O27 1.909(16) .
W13 O26 1.712(16) .
W13 O32 2.365(16) .
W13 O37 1.908(17) .
W13 O40 1.892(16) .
W13 O50 1.934(17) .
W13 O52 1.884(17) .
W14 Cs2 4.274(2) .
W14 O4 2.358(15) .
W14 O8 1.846(17) .
W14 O14 1.942(16) .
W14 O40 1.934(15) .
W14 O55 1.698(16) .
W14 O57 1.856(14) .
W15 Cs2 4.310(2) 7_556
W15 O2 1.896(17) .
W15 O3 1.876(15) .
W15 O8 1.930(17) .
W15 O21 2.337(16) .
W15 O37 1.948(16) .
W15 O61 1.735(17) .
Cs1 O9 3.180(15) 4_545
Cs1 O9W 3.305(18) .
Cs1 O11 3.251(15) 4_545
Cs1 O14 3.789(16) 4_545
Cs1 O15 3.159(16) .
Cs1 O16 3.731(17) 4_545
Cs1 O16 3.525(17) 6_556
Cs1 O17 3.179(17) .
Cs1 O43 3.373(16) 6_556
Cs1 O62 3.184(15) 6_556
Cs2 O3 3.689(17) 7_556
Cs2 O9W 3.399(17) 7_556
Cs2 O12 3.358(17) 4
Cs2 O31 3.176(16) 4
Cs2 O33 3.468(15) 4
Cs2 O55 3.102(16) .
Cs2 O56 3.093(16) .
Cs2 O57 3.778(15) .
Cs2 O60 3.129(16) 7_556
Cs2 O61 3.295(17) 7_556
Nb1 O28 2.005(15) .
Nb1 O34 1.945(15) .
Nb1 O35 2.016(15) .
Nb1 O36 1.912(16) .
Nb1 O41 1.823(16) .
Nb1 O58 2.399(15) .
Nb2 O18 1.979(15) .
Nb2 O20 1.945(15) .
Nb2 O36 1.923(16) .
Nb2 O46 1.788(16) .
Nb2 O51 2.015(15) .
Nb2 O58 2.390(15) .
Nb2 Cs3B 4.454(9) 6_556
Nb2 Cs3A 4.264(10) 6_556
Nb3 O19 2.030(15) .
Nb3 O20 1.920(15) .
Nb3 O34 1.933(16) .
Nb3 O49 2.034(16) .
Nb3 O53 1.798(15) .
Nb3 O58 2.388(15) .
Nb3 Cs3B 4.131(9) 6_556
Nb3 Cs3A 4.505(10) 6_556
Cr1 O5W 2.00(2) .
Cr1 O5W 2.00(2) 2
Cr1 O6W 2.011(19) 2
Cr1 O6W 2.011(19) .
Cr1 O46 1.909(16) .
Cr1 O46 1.909(16) 2
Cr2 O1W 1.96(2) .
Cr2 O2W 1.991(19) .
Cr2 O3W 2.01(2) .
Cr2 O4W 2.014(19) .
Cr2 O41 1.873(16) .
Cr2 O53 1.893(15) 2
K1 O6 3.215(17) 4_545
K1 O7 3.312(17) .
K1 O8W 2.83(3) .
K1 O10W 2.42(3) .
K1 O12 3.418(19) .
K1 O14 3.396(17) 4_545
K1 O17 3.161(17) .
K1 O30 3.270(16) 4_545
K2 O2W 3.33(2) 5
K2 O3W 3.20(2) 5
K2 O14W 2.98(3) .
K2 O31 3.023(17) .
K2 O55 3.238(17) 4_545
K2 O60 3.193(18) 6
K2 Cs3B 3.479(12) .
K2 Cs3A 4.171(13) .
K2 O12W 2.83(2) .
P1 O22 1.512(16) .
P1 O23 1.532(16) .
P1 O24 1.517(16) .
P1 O58 1.599(14) .
P2 O4 1.549(16) .
P2 O10 1.536(16) .
P2 O21 1.540(17) .
P2 O32 1.570(16) .
O1 Cs3B 3.250(18) .
O1 Cs3A 3.291(18) .
O3W Cs3B 3.79(2) 5
O5W Cs3A 3.77(2) 5
O13 Cs3B 3.565(18) .
O13 Cs3A 3.275(18) .
O13W Cs3B 2.73(4) .
O13W Cs3A 2.87(4) .
O20 Cs3B 3.367(18) 6_556
O20 Cs3A 3.478(18) 6_556
O31 Cs3B 3.383(18) .
O31 Cs3A 3.668(19) .
O38 Cs3B 3.567(17) .
O38 Cs3A 3.352(18) .
O47 Cs3B 3.303(17) 6_556
O47 Cs3A 3.265(18) 6_556
O48 Cs3B 3.421(19) .
O48 Cs3A 3.786(19) .
O49 Cs3B 3.140(18) 6_556
O49 Cs3A 3.530(18) 6_556
O51 Cs3B 3.558(18) 6_556
O51 Cs3A 3.259(18) 6_556
O59 Cs3A 3.706(18) .
